data_4106033
loop_
_publ_author_name
'Giovanni Occhipinti'
'Christian Meermann'
'H. Martin Dietrich'
'Rannveig Litlab\/o'
'Florian Auras'
'Karl Wilhelm T\"ornroos'
'C\"acilia Maichle-M\"ossmer'
'Vidar R. Jensen'
'Reiner Anwander'

_publ_contact_author_address
;
Institut f\"ur Anorganische Chemie,
Universit\"at T\"ubingen, 
Auf der Morgenstelle 18, 
D-72076 T\"ubingen, 
Germany
;
_publ_contact_author_name
;
C\"acilia Maichle-M\"ossmer
;
_publ_section_title
;
 Synthesis and Stability of Homoleptic Metal(III) Tetramethylaluminates
;
_journal_name_full 'Journal of the American Chemical Society'
_journal_page_first 6323
_journal_page_last 6337
_journal_paper_doi 10.1021/ja2001049
_journal_volume 133
_journal_year 2011
_chemical_formula_moiety 'C12 H36 Al3 Yb'
_chemical_formula_sum 'C12 H36 Al3 Yb'
_chemical_formula_weight 434.39
_chemical_name_systematic
; 
 ? 
;
_space_group_IT_number 14
_symmetry_cell_setting monoclinic
_symmetry_space_group_name_Hall '-P 2ybc'
_symmetry_space_group_name_H-M 'P 1 21/c 1'
_atom_sites_solution_hydrogens geom
_atom_sites_solution_primary direct
_atom_sites_solution_secondary difmap
_audit_creation_method SHELXL-97
_cell_angle_alpha 90.00
_cell_angle_beta 92.52(2)
_cell_angle_gamma 90.00
_cell_formula_units_Z 8
_cell_length_a 7.3860(13)
_cell_length_b 17.683(6)
_cell_length_c 32.230(11)
_cell_measurement_temperature 213(2)
_cell_volume 4205(2)
_computing_cell_refinement EXPRESS
_computing_data_collection EXPRESS
_computing_data_reduction HELENA
_computing_structure_refinement 'SHELXL-97 (Sheldrick, 1997)'
_computing_structure_solution 'SHELXS-97 (Sheldrick, 1990)'
_diffrn_ambient_temperature 213(2)
_diffrn_measured_fraction_theta_full 0.944
_diffrn_measured_fraction_theta_max 0.944
_diffrn_measurement_device_type CAD4
_diffrn_measurement_method omega/2Theta
_diffrn_radiation_monochromator graphite
_diffrn_radiation_source 'fine-focus sealed tube'
_diffrn_radiation_type MoK\a
_diffrn_radiation_wavelength 0.71073
_diffrn_reflns_av_R_equivalents 0.0446
_diffrn_reflns_av_sigmaI/netI 0.0431
_diffrn_reflns_limit_h_max 8
_diffrn_reflns_limit_h_min -1
_diffrn_reflns_limit_k_max 20
_diffrn_reflns_limit_k_min -1
_diffrn_reflns_limit_l_max 37
_diffrn_reflns_limit_l_min -37
_diffrn_reflns_number 9450
_diffrn_reflns_theta_full 24.73
_diffrn_reflns_theta_max 24.73
_diffrn_reflns_theta_min 2.30
_exptl_absorpt_coefficient_mu 4.556
_exptl_absorpt_correction_T_max 0.9357
_exptl_absorpt_correction_T_min 0.5168
_exptl_absorpt_correction_type psi-scan
_exptl_absorpt_process_details
; 
Rigoult, J., Tomas, A. & Guidi Morosini, C. (1979). Acta Cryst. A35, 587-590. 
;
_exptl_crystal_colour colourless
_exptl_crystal_density_diffrn 1.372
_exptl_crystal_description plate
_exptl_crystal_F_000 1736
_exptl_crystal_size_max 0.40
_exptl_crystal_size_mid 0.20
_exptl_crystal_size_min 0.10
_refine_diff_density_max 1.829
_refine_diff_density_min -1.866
_refine_diff_density_rms 0.275
_refine_ls_extinction_coef 0.0044(3)
_refine_ls_extinction_expression Fc^*^=kFc[1+0.001xFc^2^\l^3^/sin(2\q)]^-1/4^
_refine_ls_extinction_method SHELXL
_refine_ls_goodness_of_fit_ref 1.029
_refine_ls_hydrogen_treatment constr
_refine_ls_matrix_type full
_refine_ls_number_parameters 290
_refine_ls_number_reflns 7045
_refine_ls_number_restraints 0
_refine_ls_restrained_S_all 1.029
_refine_ls_R_factor_all 0.0778
_refine_ls_R_factor_gt 0.0626
_refine_ls_shift/su_max 0.000
_refine_ls_shift/su_mean 0.000
_refine_ls_structure_factor_coef Fsqd
_refine_ls_weighting_details 'w=1/[\s^2^(Fo^2^)+(0.1184P)^2^+13.9569P] where P=(Fo^2^+2Fc^2^)/3'
_refine_ls_weighting_scheme calc
_refine_ls_wR_factor_gt 0.1698
_refine_ls_wR_factor_ref 0.1826
_reflns_number_gt 5723
_reflns_number_total 7045
_reflns_threshold_expression >2sigma(I)
_cod_data_source_file ja2001049_si_007.cif
_cod_data_source_block Compound4c_HT
_cod_depositor_comments
;
The following automatic conversions were performed:

'_refine_ls_weighting_scheme' value 'calc
w=1/[\s^2^(Fo^2^)+(0.1184P)^2^+13.9569P] where P=(Fo^2^+2Fc^2^)/3'
was changed to 'calc'. New tag '_refine_ls_weighting_details' was
created. The value of the new tag was set to
'w=1/[\s^2^(Fo^2^)+(0.1184P)^2^+13.9569P] where P=(Fo^2^+2Fc^2^)/3'.

Automatic conversion script
Id: cif_fix_values 3143 2015-03-26 13:38:13Z robertas 
;
_cod_database_code 4106033

loop_
_symmetry_equiv_pos_as_xyz
'x, y, z'
'-x, y+1/2, -z+1/2'
'-x, -y, -z'
'x, -y-1/2, z-1/2'

loop_
_atom_site_label
_atom_site_type_symbol
_atom_site_fract_x
_atom_site_fract_y
_atom_site_fract_z
_atom_site_U_iso_or_equiv
_atom_site_adp_type
_atom_site_occupancy
_atom_site_calc_flag
_atom_site_refinement_flags
Yb1 Yb -0.95521(7) 0.10345(2) -0.150666(13) 0.0543(2) Uani 1 d .
Al11 Al -0.9027(5) -0.00461(17) -0.22179(9) 0.0561(7) Uani 1 d .
Al12 Al -1.1806(4) 0.24385(16) -0.16851(9) 0.0494(7) Uani 1 d .
Al13 Al -0.7786(5) 0.07653(18) -0.06514(9) 0.0596(8) Uani 1 d .
C111 C -1.1493(13) 0.0269(5) -0.1991(3) 0.051(2) Uani 1 d .
H1A H -1.1622 0.0820 -0.2008 0.077 Uiso 1 calc R
H1B H -1.1549 0.0109 -0.1701 0.077 Uiso 1 calc R
H1C H -1.2477 0.0029 -0.2157 0.077 Uiso 1 calc R
C112 C -0.6972(15) 0.0460(5) -0.1858(3) 0.057(2) Uani 1 d .
H1D H -0.7075 0.1011 -0.1882 0.085 Uiso 1 calc R
H1E H -0.5795 0.0297 -0.1954 0.085 Uiso 1 calc R
H1F H -0.7077 0.0311 -0.1567 0.085 Uiso 1 calc R
C113 C -0.889(2) 0.0402(9) -0.2772(3) 0.091(4) Uani 1 d .
H11A H -0.8998 0.0953 -0.2752 0.137 Uiso 1 calc R
H11B H -0.9881 0.0205 -0.2954 0.137 Uiso 1 calc R
H11C H -0.7727 0.0272 -0.2888 0.137 Uiso 1 calc R
C114 C -0.886(2) -0.1136(7) -0.2173(5) 0.101(5) Uani 1 d .
H11D H -0.8978 -0.1286 -0.1882 0.151 Uiso 1 calc R
H11E H -0.7685 -0.1305 -0.2268 0.151 Uiso 1 calc R
H11F H -0.9834 -0.1369 -0.2345 0.151 Uiso 1 calc R
C121 C -0.9591(14) 0.2110(5) -0.2010(3) 0.052(2) Uani 1 d .
H2A H -0.9851 0.1626 -0.2149 0.078 Uiso 1 calc R
H2B H -0.8536 0.2053 -0.1818 0.078 Uiso 1 calc R
H2C H -0.9335 0.2494 -0.2219 0.078 Uiso 1 calc R
C122 C -1.2299(16) 0.1638(6) -0.1228(3) 0.059(3) Uani 1 d .
H2D H -1.2587 0.1150 -0.1360 0.089 Uiso 1 calc R
H2E H -1.3323 0.1803 -0.1067 0.089 Uiso 1 calc R
H2F H -1.1219 0.1584 -0.1043 0.089 Uiso 1 calc R
C123 C -1.3939(15) 0.2393(7) -0.2056(4) 0.065(3) Uani 1 d .
H12A H -1.4073 0.1880 -0.2169 0.097 Uiso 1 calc R
H12B H -1.3811 0.2752 -0.2285 0.097 Uiso 1 calc R
H12C H -1.5013 0.2523 -0.1903 0.097 Uiso 1 calc R
C124 C -1.119(2) 0.3395(6) -0.1416(4) 0.081(4) Uani 1 d .
H12D H -1.0077 0.3334 -0.1241 0.122 Uiso 1 calc R
H12E H -1.2180 0.3552 -0.1243 0.122 Uiso 1 calc R
H12F H -1.0996 0.3782 -0.1627 0.122 Uiso 1 calc R
C131 C -0.9523(16) 0.0017(6) -0.0971(3) 0.062(3) Uani 1 d .
H3A H -1.0733 0.0242 -0.1004 0.093 Uiso 1 calc R
H3B H -0.9593 -0.0457 -0.0815 0.093 Uiso 1 calc R
H3C H -0.9059 -0.0087 -0.1246 0.093 Uiso 1 calc R
C132 C -0.7480(14) 0.1729(5) -0.1020(3) 0.053(2) Uani 1 d .
H3D H -0.8641 0.1997 -0.1051 0.080 Uiso 1 calc R
H3E H -0.7088 0.1578 -0.1295 0.080 Uiso 1 calc R
H3F H -0.6569 0.2064 -0.0888 0.080 Uiso 1 calc R
C133 C -0.5436(18) 0.0275(7) -0.0603(4) 0.079(4) Uani 1 d .
H13A H -0.5021 0.0160 -0.0881 0.119 Uiso 1 calc R
H13B H -0.5537 -0.0196 -0.0445 0.119 Uiso 1 calc R
H13C H -0.4564 0.0612 -0.0458 0.119 Uiso 1 calc R
C134 C -0.896(2) 0.1078(8) -0.0149(4) 0.093(4) Uani 1 d .
H13D H -1.0122 0.1316 -0.0224 0.140 Uiso 1 calc R
H13E H -0.8178 0.1440 0.0005 0.140 Uiso 1 calc R
H13F H -0.9157 0.0634 0.0025 0.140 Uiso 1 calc R
Yb2 Yb -0.60079(7) 0.63714(3) -0.097359(13) 0.0570(2) Uani 1 d .
Al21 Al -0.6132(5) 0.47749(16) -0.13142(8) 0.0519(7) Uani 1 d .
Al22 Al -0.7716(5) 0.6782(2) -0.01682(9) 0.0666(9) Uani 1 d .
Al23 Al -0.3974(5) 0.75832(17) -0.14242(11) 0.0621(8) Uani 1 d .
C211 C -0.8349(15) 0.5438(5) -0.1175(3) 0.057(2) Uani 1 d .
H21K H -0.8336 0.5530 -0.0875 0.086 Uiso 1 calc R
H21L H -0.9470 0.5174 -0.1262 0.086 Uiso 1 calc R
H21M H -0.8287 0.5921 -0.1322 0.086 Uiso 1 calc R
C212 C -0.3808(14) 0.5393(5) -0.1167(3) 0.052(2) Uani 1 d .
H21A H -0.3721 0.5486 -0.0867 0.078 Uiso 1 calc R
H21B H -0.3861 0.5876 -0.1315 0.078 Uiso 1 calc R
H21C H -0.2744 0.5107 -0.1248 0.078 Uiso 1 calc R
C213 C -0.6124(19) 0.3901(7) -0.0939(4) 0.077(3) Uani 1 d .
H21D H -0.6081 0.4078 -0.0651 0.115 Uiso 1 calc R
H21E H -0.5059 0.3587 -0.0986 0.115 Uiso 1 calc R
H21F H -0.7227 0.3603 -0.0994 0.115 Uiso 1 calc R
C214 C -0.623(2) 0.4606(7) -0.1915(4) 0.079(4) Uani 1 d .
H21G H -0.6232 0.5094 -0.2059 0.119 Uiso 1 calc R
H21H H -0.7344 0.4329 -0.1996 0.119 Uiso 1 calc R
H21I H -0.5177 0.4310 -0.1992 0.119 Uiso 1 calc R
C221 C -0.8259(15) 0.7304(6) -0.0734(3) 0.061(3) Uani 1 d .
H22A H -0.8905 0.6951 -0.0922 0.091 Uiso 1 calc R
H22B H -0.7118 0.7456 -0.0854 0.091 Uiso 1 calc R
H22C H -0.9012 0.7752 -0.0693 0.091 Uiso 1 calc R
C222 C -0.5870(16) 0.5908(6) -0.0247(3) 0.060(3) Uani 1 d .
H22D H -0.6435 0.5514 -0.0423 0.090 Uiso 1 calc R
H22E H -0.5508 0.5693 0.0025 0.090 Uiso 1 calc R
H22F H -0.4799 0.6106 -0.0379 0.090 Uiso 1 calc R
C223 C -0.644(2) 0.7543(9) 0.0187(4) 0.101(5) Uani 1 d .
H22G H -0.5356 0.7717 0.0051 0.152 Uiso 1 calc R
H22H H -0.6091 0.7315 0.0456 0.152 Uiso 1 calc R
H22I H -0.7248 0.7973 0.0230 0.152 Uiso 1 calc R
C224 C -1.002(2) 0.6293(10) 0.0007(5) 0.106(5) Uani 1 d .
H22K H -1.0452 0.5936 -0.0208 0.158 Uiso 1 calc R
H22L H -1.0941 0.6683 0.0044 0.158 Uiso 1 calc R
H22M H -0.9787 0.6023 0.0269 0.158 Uiso 1 calc R
C231 C -0.3508(16) 0.7288(6) -0.0809(3) 0.064(3) Uani 1 d .
H23A H -0.4575 0.7413 -0.0652 0.096 Uiso 1 calc R
H23B H -0.2455 0.7566 -0.0693 0.096 Uiso 1 calc R
H23C H -0.3272 0.6743 -0.0789 0.096 Uiso 1 calc R
C232 C -0.6089(16) 0.6938(6) -0.1674(3) 0.058(3) Uani 1 d .
H23D H -0.7207 0.7065 -0.1537 0.088 Uiso 1 calc R
H23E H -0.5816 0.6400 -0.1632 0.088 Uiso 1 calc R
H23F H -0.6247 0.7042 -0.1972 0.088 Uiso 1 calc R
C233 C -0.471(2) 0.8649(7) -0.1417(6) 0.103(5) Uani 1 d .
H23G H -0.5826 0.8700 -0.1268 0.155 Uiso 1 calc R
H23H H -0.4911 0.8829 -0.1703 0.155 Uiso 1 calc R
H23I H -0.3747 0.8950 -0.1278 0.155 Uiso 1 calc R
C234 C -0.178(2) 0.7306(8) -0.1705(4) 0.089(4) Uani 1 d .
H23K H -0.1591 0.6759 -0.1681 0.133 Uiso 1 calc R
H23L H -0.0742 0.7572 -0.1575 0.133 Uiso 1 calc R
H23M H -0.1918 0.7447 -0.1999 0.133 Uiso 1 calc R

loop_
_atom_site_aniso_label
_atom_site_aniso_U_11
_atom_site_aniso_U_22
_atom_site_aniso_U_33
_atom_site_aniso_U_23
_atom_site_aniso_U_13
_atom_site_aniso_U_12
Yb1 0.0739(4) 0.0457(3) 0.0435(3) 0.00001(16) 0.0059(2) -0.0019(2)
Al11 0.082(2) 0.0447(15) 0.0422(15) -0.0099(12) 0.0104(14) -0.0021(14)
Al12 0.0611(18) 0.0398(14) 0.0475(15) -0.0005(11) 0.0057(13) 0.0034(12)
Al13 0.087(2) 0.0548(17) 0.0363(14) 0.0014(13) -0.0021(14) 0.0035(16)
C111 0.062(6) 0.052(5) 0.040(4) -0.019(4) -0.002(4) -0.018(4)
C112 0.074(7) 0.040(5) 0.056(6) 0.007(4) 0.011(5) 0.009(5)
C113 0.124(12) 0.115(11) 0.034(5) -0.011(6) 0.011(6) -0.016(9)
C114 0.135(13) 0.051(7) 0.116(12) -0.023(7) 0.004(10) -0.003(8)
C121 0.076(7) 0.037(5) 0.044(5) 0.016(4) 0.008(4) 0.001(4)
C122 0.075(7) 0.062(6) 0.042(5) -0.004(4) 0.015(5) 0.005(5)
C123 0.064(7) 0.061(6) 0.070(7) 0.012(5) 0.004(5) -0.003(5)
C124 0.103(10) 0.053(6) 0.087(9) -0.013(6) 0.006(7) 0.007(7)
C131 0.088(8) 0.052(6) 0.046(5) 0.018(4) 0.001(5) 0.000(5)
C132 0.072(6) 0.044(5) 0.042(5) -0.019(4) -0.016(4) -0.013(5)
C133 0.093(9) 0.072(8) 0.071(7) 0.010(6) -0.018(7) 0.013(7)
C134 0.133(13) 0.095(10) 0.054(7) 0.000(6) 0.021(8) 0.006(9)
Yb2 0.0715(4) 0.0545(3) 0.0449(3) -0.00410(18) 0.0004(2) 0.0056(2)
Al21 0.078(2) 0.0408(14) 0.0362(13) -0.0040(11) -0.0018(13) 0.0025(13)
Al22 0.083(2) 0.082(2) 0.0352(14) -0.0113(14) 0.0056(14) 0.0197(19)
Al23 0.077(2) 0.0423(15) 0.0668(19) 0.0096(14) 0.0051(16) 0.0031(15)
C211 0.074(7) 0.047(5) 0.050(5) -0.004(4) -0.009(5) -0.014(5)
C212 0.063(6) 0.038(4) 0.057(5) -0.003(4) 0.006(5) 0.013(4)
C213 0.100(10) 0.058(7) 0.071(8) 0.005(5) 0.002(7) -0.014(6)
C214 0.112(10) 0.069(7) 0.057(6) -0.020(6) -0.006(7) 0.010(7)
C221 0.066(7) 0.058(6) 0.057(6) -0.013(5) 0.000(5) 0.020(5)
C222 0.094(8) 0.061(6) 0.025(4) 0.005(4) -0.007(4) 0.008(6)
C223 0.139(13) 0.107(11) 0.055(7) -0.036(7) -0.022(8) 0.036(10)
C224 0.107(12) 0.141(14) 0.072(8) 0.020(9) 0.032(8) 0.020(10)
C231 0.071(7) 0.049(6) 0.071(7) -0.005(5) -0.005(5) -0.001(5)
C232 0.094(8) 0.055(5) 0.026(4) 0.008(4) 0.001(4) 0.011(5)
C233 0.119(13) 0.047(7) 0.141(14) 0.009(7) -0.021(11) 0.003(7)
C234 0.097(10) 0.089(9) 0.082(9) 0.019(7) 0.023(8) 0.004(8)

loop_
_atom_type_symbol
_atom_type_description
_atom_type_scat_dispersion_real
_atom_type_scat_dispersion_imag
_atom_type_scat_source
C C 0.0033 0.0016 'International Tables Vol C Tables 4.2.6.8 and 6.1.1.4'
Al Al 0.0645 0.0514 'International Tables Vol C Tables 4.2.6.8 and 6.1.1.4'
Yb Yb -0.3850 5.5486 'International Tables Vol C Tables 4.2.6.8 and 6.1.1.4'
H H 0.0000 0.0000 'International Tables Vol C Tables 4.2.6.8 and 6.1.1.4'

loop_
_geom_angle_atom_site_label_1
_geom_angle_atom_site_label_2
_geom_angle_atom_site_label_3
_geom_angle
C132 Yb1 C111 176.9(4)
C132 Yb1 C112 91.1(4)
C111 Yb1 C112 86.4(4)
C132 Yb1 C131 87.0(4)
C111 Yb1 C131 91.3(4)
C112 Yb1 C131 92.1(4)
C132 Yb1 C122 93.0(4)
C111 Yb1 C122 89.6(4)
C112 Yb1 C122 174.1(4)
C131 Yb1 C122 92.4(4)
C132 Yb1 C121 91.0(4)
C111 Yb1 C121 90.8(4)
C112 Yb1 C121 89.7(4)
C131 Yb1 C121 177.3(4)
C122 Yb1 C121 85.9(4)
C132 Yb1 Al11 134.3(3)
C111 Yb1 Al11 43.3(3)
C112 Yb1 Al11 43.2(3)
C131 Yb1 Al11 93.6(3)
C122 Yb1 Al11 132.6(3)
C121 Yb1 Al11 89.1(3)
C132 Yb1 Al12 91.7(3)
C111 Yb1 Al12 91.3(3)
C112 Yb1 Al12 132.4(3)
C131 Yb1 Al12 135.5(3)
C122 Yb1 Al12 43.2(3)
C121 Yb1 Al12 42.7(3)
Al11 Yb1 Al12 117.51(9)
Al11 Yb1 Al13 121.69(9)
Al12 Yb1 Al13 120.77(8)
C114 Al11 C113 117.7(7)
C114 Al11 C111 107.2(6)
C113 Al11 C111 107.1(6)
C114 Al11 C112 110.2(6)
C113 Al11 C112 105.7(5)
C111 Al11 C112 108.7(4)
C114 Al11 Yb1 125.6(5)
C113 Al11 Yb1 116.7(4)
C111 Al11 Yb1 54.3(2)
C112 Al11 Yb1 54.4(3)
C123 Al12 C124 118.7(6)
C123 Al12 C121 108.4(5)
C124 Al12 C121 107.2(5)
C123 Al12 C122 104.2(5)
C124 Al12 C122 108.6(5)
C121 Al12 C122 109.5(4)
C123 Al12 Yb1 120.5(4)
C124 Al12 Yb1 120.8(4)
C121 Al12 Yb1 54.9(2)
C122 Al12 Yb1 54.7(3)
C133 Al13 C134 119.2(6)
C133 Al13 C131 106.5(5)
C134 Al13 C131 107.8(6)
C133 Al13 C132 106.9(5)
C134 Al13 C132 107.7(5)
C131 Al13 C132 108.4(4)
C133 Al13 Yb1 119.4(4)
C134 Al13 Yb1 121.4(5)
C131 Al13 Yb1 54.5(3)
C132 Al13 Yb1 53.8(2)
Al11 C111 H1A 109.5
Al11 C111 H1B 109.5
H1A C111 H1B 109.5
Al11 C111 H1C 109.5
H1A C111 H1C 109.5
H1B C111 H1C 109.5
Al11 C112 H1D 109.5
Al11 C112 H1E 109.5
H1D C112 H1E 109.5
Al11 C112 H1F 109.5
H1D C112 H1F 109.5
H1E C112 H1F 109.5
Al11 C113 H11A 109.5
Al11 C113 H11B 109.5
H11A C113 H11B 109.5
Al11 C113 H11C 109.5
H11A C113 H11C 109.5
H11B C113 H11C 109.5
Al11 C114 H11D 109.5
Al11 C114 H11E 109.5
H11D C114 H11E 109.5
Al11 C114 H11F 109.5
H11D C114 H11F 109.5
H11E C114 H11F 109.5
Al12 C121 H2A 109.5
Al12 C121 H2B 109.5
H2A C121 H2B 109.5
Al12 C121 H2C 109.5
H2A C121 H2C 109.5
H2B C121 H2C 109.5
Al12 C122 H2D 109.5
Al12 C122 H2E 109.5
H2D C122 H2E 109.5
Al12 C122 H2F 109.5
H2D C122 H2F 109.5
H2E C122 H2F 109.5
Al12 C123 H12A 109.5
Al12 C123 H12B 109.5
H12A C123 H12B 109.5
Al12 C123 H12C 109.5
H12A C123 H12C 109.5
H12B C123 H12C 109.5
Al12 C124 H12D 109.5
Al12 C124 H12E 109.5
H12D C124 H12E 109.5
Al12 C124 H12F 109.5
H12D C124 H12F 109.5
H12E C124 H12F 109.5
Al13 C131 H3A 109.5
Al13 C131 H3B 109.5
H3A C131 H3B 109.5
Al13 C131 H3C 109.5
H3A C131 H3C 109.5
H3B C131 H3C 109.5
Al13 C132 H3D 109.5
Al13 C132 H3E 109.5
H3D C132 H3E 109.5
Al13 C132 H3F 109.5
H3D C132 H3F 109.5
H3E C132 H3F 109.5
Al13 C133 H13A 109.5
Al13 C133 H13B 109.5
H13A C133 H13B 109.5
Al13 C133 H13C 109.5
H13A C133 H13C 109.5
H13B C133 H13C 109.5
Al13 C134 H13D 109.5
Al13 C134 H13E 109.5
H13D C134 H13E 109.5
Al13 C134 H13F 109.5
H13D C134 H13F 109.5
H13E C134 H13F 109.5
C211 Yb2 C232 91.7(4)
C211 Yb2 C212 86.4(4)
C232 Yb2 C212 92.6(4)
C211 Yb2 C222 91.7(4)
C232 Yb2 C222 175.8(4)
C212 Yb2 C222 90.0(4)
C211 Yb2 C221 93.0(4)
C232 Yb2 C221 90.9(4)
C212 Yb2 C221 176.4(4)
C222 Yb2 C221 86.5(4)
C211 Yb2 C231 176.3(4)
C232 Yb2 C231 86.2(4)
C212 Yb2 C231 90.7(4)
C222 Yb2 C231 90.5(4)
C221 Yb2 C231 90.1(4)
C211 Yb2 Al22 94.1(3)
C232 Yb2 Al22 133.8(3)
C212 Yb2 Al22 133.4(3)
C222 Yb2 Al22 43.4(3)
C221 Yb2 Al22 43.1(3)
C231 Yb2 Al22 89.5(3)
C211 Yb2 Al23 135.1(3)
C232 Yb2 Al23 43.5(3)
C212 Yb2 Al23 91.4(3)
C222 Yb2 Al23 133.2(3)
C221 Yb2 Al23 91.6(3)
C231 Yb2 Al23 42.7(3)
Al22 Yb2 Al23 118.42(11)
C211 Yb2 Al21 43.1(3)
C232 Yb2 Al21 92.3(3)
C212 Yb2 Al21 43.3(3)
C222 Yb2 Al21 91.8(3)
C221 Yb2 Al21 136.0(3)
C231 Yb2 Al21 133.9(3)
Al22 Yb2 Al23 118.48(10)
Al22 Yb2 Al21 121.85(10)
Al23 Yb2 Al21 119.60(9)
C214 Al21 C213 119.2(6)
C214 Al21 C212 107.6(5)
C213 Al21 C212 107.1(5)
C214 Al21 C211 107.7(5)
C213 Al21 C211 107.0(5)
C212 Al21 C211 107.8(4)
C214 Al21 Yb2 120.0(4)
C213 Al21 Yb2 120.8(4)
C212 Al21 Yb2 54.1(3)
C211 Al21 Yb2 53.7(3)
C223 Al22 C224 121.1(7)
C223 Al22 C221 106.0(6)
C224 Al22 C221 107.8(6)
C223 Al22 C222 106.1(6)
C224 Al22 C222 106.4(6)
C221 Al22 C222 109.1(4)
C223 Al22 Yb2 117.0(5)
C224 Al22 Yb2 121.8(5)
C221 Al22 Yb2 54.7(3)
C222 Al22 Yb2 54.4(2)
C234 Al23 C233 118.8(7)
C234 Al23 C231 106.0(6)
C233 Al23 C231 105.5(6)
C234 Al23 C232 107.9(6)
C233 Al23 C232 109.3(6)
C231 Al23 C232 109.0(4)
C234 Al23 Yb2 119.0(4)
C233 Al23 Yb2 122.2(6)
C231 Al23 Yb2 54.9(3)
C232 Al23 Yb2 54.1(2)
Al21 C211 H21K 109.5
Al21 C211 H21L 109.5
H21K C211 H21L 109.5
Al21 C211 H21M 109.5
H21K C211 H21M 109.5
H21L C211 H21M 109.5
Al21 C212 H21A 109.5
Al21 C212 H21B 109.5
H21A C212 H21B 109.5
Al21 C212 H21C 109.5
H21A C212 H21C 109.5
H21B C212 H21C 109.5
Al21 C213 H21D 109.5
Al21 C213 H21E 109.5
H21D C213 H21E 109.5
Al21 C213 H21F 109.5
H21D C213 H21F 109.5
H21E C213 H21F 109.5
Al21 C214 H21G 109.5
Al21 C214 H21H 109.5
H21G C214 H21H 109.5
Al21 C214 H21I 109.5
H21G C214 H21I 109.5
H21H C214 H21I 109.5
Al22 C221 H22A 109.5
Al22 C221 H22B 109.5
H22A C221 H22B 109.5
Al22 C221 H22C 109.5
H22A C221 H22C 109.5
H22B C221 H22C 109.5
Al22 C222 H22D 109.5
Al22 C222 H22E 109.5
H22D C222 H22E 109.5
Al22 C222 H22F 109.5
H22D C222 H22F 109.5
H22E C222 H22F 109.5
Al22 C223 H22G 109.5
Al22 C223 H22H 109.5
H22G C223 H22H 109.5
Al22 C223 H22I 109.5
H22G C223 H22I 109.5
H22H C223 H22I 109.5
Al22 C224 H22K 109.5
Al22 C224 H22L 109.5
H22K C224 H22L 109.5
Al22 C224 H22M 109.5
H22K C224 H22M 109.5
H22L C224 H22M 109.5
Al23 C231 H23A 109.5
Al23 C231 H23B 109.5
H23A C231 H23B 109.5
Al23 C231 H23C 109.5
H23A C231 H23C 109.5
H23B C231 H23C 109.5
Al23 C232 H23D 109.5
Al23 C232 H23E 109.5
H23D C232 H23E 109.5
Al23 C232 H23F 109.5
H23D C232 H23F 109.5
H23E C232 H23F 109.5
Al23 C233 H23G 109.5
Al23 C233 H23H 109.5
H23G C233 H23H 109.5
Al23 C233 H23I 109.5
H23G C233 H23I 109.5
H23H C233 H23I 109.5
Al23 C234 H23K 109.5
Al23 C234 H23L 109.5
H23K C234 H23L 109.5
Al23 C234 H23M 109.5
H23K C234 H23M 109.5
H23L C234 H23M 109.5

loop_
_geom_bond_atom_site_label_1
_geom_bond_atom_site_label_2
_geom_bond_distance
Yb1 C132 2.478(9)
Yb1 C111 2.473(9)
Yb1 C112 2.485(12)
Yb1 C131 2.485(10)
Yb1 C122 2.494(12)
Yb1 C121 2.498(9)
Yb1 Al11 3.022(3)
Yb1 Al12 3.030(3)
Yb1 Al13 3.035(3)
Al11 C114 1.937(13)
Al11 C113 1.961(12)
Al11 C111 2.069(10)
Al11 C112 2.072(11)
Al12 C123 1.938(12)
Al12 C124 1.947(12)
Al12 C121 2.065(10)
Al12 C122 2.087(10)
Al13 C133 1.940(13)
Al13 C134 1.949(13)
Al13 C131 2.084(11)
Al13 C132 2.097(10)
C111 H1A 0.9800
C111 H1B 0.9800
C111 H1C 0.9800
C112 H1D 0.9800
C112 H1E 0.9800
C112 H1F 0.9800
C113 H11A 0.9800
C113 H11B 0.9800
C113 H11C 0.9800
C114 H11D 0.9800
C114 H11E 0.9800
C114 H11F 0.9800
C121 H2A 0.9800
C121 H2B 0.9800
C121 H2C 0.9800
C122 H2D 0.9800
C122 H2E 0.9800
C122 H2F 0.9800
C123 H12A 0.9800
C123 H12B 0.9800
C123 H12C 0.9800
C124 H12D 0.9800
C124 H12E 0.9800
C124 H12F 0.9800
C131 H3A 0.9800
C131 H3B 0.9800
C131 H3C 0.9800
C132 H3D 0.9800
C132 H3E 0.9800
C132 H3F 0.9800
C133 H13A 0.9800
C133 H13B 0.9800
C133 H13C 0.9800
C134 H13D 0.9800
C134 H13E 0.9800
C134 H13F 0.9800
Yb2 C211 2.464(11)
Yb2 C232 2.467(9)
Yb2 C212 2.479(10)
Yb2 C222 2.484(10)
Yb2 C221 2.478(11)
Yb2 C231 2.500(13)
Yb2 Al22 3.024(3)
Yb2 Al23 3.025(3)
Yb2 Al21 3.029(3)
Al21 C214 1.959(11)
Al21 C213 1.961(12)
Al21 C212 2.072(11)
Al21 C211 2.079(12)
Al22 C223 1.978(14)
Al22 C224 2.010(16)
Al22 C221 2.067(11)
Al22 C222 2.084(11)
Al23 C234 1.950(14)
Al23 C233 1.961(13)
Al23 C231 2.066(11)
Al23 C232 2.070(12)
C211 H21K 0.9800
C211 H21L 0.9800
C211 H21M 0.9800
C212 H21A 0.9800
C212 H21B 0.9800
C212 H21C 0.9800
C213 H21D 0.9800
C213 H21E 0.9800
C213 H21F 0.9800
C214 H21G 0.9800
C214 H21H 0.9800
C214 H21I 0.9800
C221 H22A 0.9800
C221 H22B 0.9800
C221 H22C 0.9800
C222 H22D 0.9800
C222 H22E 0.9800
C222 H22F 0.9800
C223 H22G 0.9800
C223 H22H 0.9800
C223 H22I 0.9800
C224 H22K 0.9800
C224 H22L 0.9800
C224 H22M 0.9800
C231 H23A 0.9800
C231 H23B 0.9800
C231 H23C 0.9800
C232 H23D 0.9800
C232 H23E 0.9800
C232 H23F 0.9800
C233 H23G 0.9800
C233 H23H 0.9800
C233 H23I 0.9800
C234 H23K 0.9800
C234 H23L 0.9800
C234 H23M 0.9800

loop_
_geom_torsion_atom_site_label_1
_geom_torsion_atom_site_label_2
_geom_torsion_atom_site_label_3
_geom_torsion_atom_site_label_4
_geom_torsion
Al12 Yb1 Al11 C114 -145.4(7)
Al13 Yb1 Al11 C114 36.9(7)
Al12 Yb1 Al11 C113 33.4(5)
Al13 Yb1 Al11 C113 -144.4(5)
Al12 Yb1 Al11 C111 -59.2(4)
Al13 Yb1 Al11 C111 123.1(4)
Al12 Yb1 Al11 C112 124.1(3)
Al13 Yb1 Al11 C112 -53.7(3)
Al11 Yb1 Al12 C123 38.1(4)
Al13 Yb1 Al12 C123 -144.1(4)
Al11 Yb1 Al12 C124 -144.0(5)
Al13 Yb1 Al12 C124 33.8(5)
Al11 Yb1 Al12 C121 -53.8(4)
Al13 Yb1 Al12 C121 124.0(4)
Al11 Yb1 Al12 C122 124.1(4)
Al13 Yb1 Al12 C122 -58.1(4)
Al11 Yb1 Al13 C133 32.8(5)
Al12 Yb1 Al13 C133 -144.9(5)
Al11 Yb1 Al13 C134 -147.4(6)
Al12 Yb1 Al13 C134 34.9(6)
Al11 Yb1 Al13 C131 -57.2(4)
Al12 Yb1 Al13 C131 125.1(4)
Al11 Yb1 Al13 C132 122.9(4)
Al12 Yb1 Al13 C132 -54.8(4)
Al22 Yb2 Al21 C214 147.8(5)
Al23 Yb2 Al21 C214 -35.2(5)
Al22 Yb2 Al21 C213 -31.9(5)
Al23 Yb2 Al21 C213 145.1(5)
Al22 Yb2 Al21 C212 -121.4(4)
Al23 Yb2 Al21 C212 55.6(4)
Al22 Yb2 Al21 C211 57.2(4)
Al23 Yb2 Al21 C211 -125.8(4)
Al23 Yb2 Al22 C223 -33.3(5)
Al21 Yb2 Al22 C223 143.7(5)
Al23 Yb2 Al22 C224 147.8(6)
Al21 Yb2 Al22 C224 -35.2(6)
Al23 Yb2 Al22 C221 57.7(4)
Al21 Yb2 Al22 C221 -125.2(4)
Al23 Yb2 Al22 C222 -124.4(4)
Al21 Yb2 Al22 C222 52.7(4)
Al22 Yb2 Al23 C234 142.9(5)
Al21 Yb2 Al23 C234 -34.2(6)
Al22 Yb2 Al23 C233 -33.6(6)
Al21 Yb2 Al23 C233 149.3(6)
Al22 Yb2 Al23 C231 53.2(4)
Al21 Yb2 Al23 C231 -124.0(4)
Al22 Yb2 Al23 C232 -125.1(4)
Al21 Yb2 Al23 C232 57.7(4)
